data_4026499
loop_
_publ_author_name
'Timothy D. Lash'
'Kae Miyake'
'Linlin Xu'
'Gregory M. Ferrence'

_publ_contact_author_address
;
CB 4160
Department of Chemistry
Illinois State University
Normal, IL 61790
;
_publ_contact_author_email Ferrence@IllinoisState.edu
_publ_contact_author_fax (309)4385538
_publ_contact_author_name 'Ferrence, Gregory M.'
_publ_contact_author_phone (309)4387971
_publ_section_title
;
 Synthesis of a Series of Aromatic Benziporphyrins and Heteroanalogues via
 Tripyrrane-Like Intermediates Derived from Resorcinol and
 2-Methylresorcinol
;
_journal_name_full 'Journal of Organic Chemistry'
_journal_page_first 6295
_journal_page_last 6308
_journal_paper_doi 10.1021/jo201098c
_journal_volume 76
_journal_year 2011
_chemical_compound_source 'synthesis as described'
_chemical_formula_moiety 'C29 H28 N2 O3 Se, C H4 O'
_chemical_formula_sum 'C30 H32 N2 O4 Se'
_chemical_formula_weight 563.54
_chemical_name_systematic
;
 ?
;
_space_group_IT_number 14
_symmetry_cell_setting monoclinic
_symmetry_Int_Tables_number 14
_symmetry_space_group_name_Hall '-P 2yn'
_symmetry_space_group_name_H-M 'P 1 21/n 1'
_atom_sites_solution_hydrogens geom
_atom_sites_solution_primary direct
_atom_sites_solution_secondary difmap
_audit_conform_dict_location ftp://ftp.iucr.org/pub/cif_core.dic
_audit_conform_dict_name cif_core.dic
_audit_conform_dict_version 2.4
_audit_creation_date 2011-05-22T06:00:43-00:00
_audit_creation_method 'WinGX routine CIF_UPDATE'
_cell_angle_alpha 90
_cell_angle_beta 94.857(2)
_cell_angle_gamma 90
_cell_formula_units_Z 4
_cell_length_a 9.3698(9)
_cell_length_b 12.8502(12)
_cell_length_c 21.309(2)
_cell_measurement_reflns_used 6734
_cell_measurement_temperature 100(2)
_cell_measurement_theta_max 30.493
_cell_measurement_theta_min 2.307
_cell_measurement_wavelength 0.71073
_cell_volume 2556.5(4)
_computing_cell_refinement 'APEX2 & SAINT (Bruker, 2008)'
_computing_data_collection 'APEX2 (Bruker, 2008)'
_computing_data_reduction SAINT
_computing_molecular_graphics 'Ortep-3 for Windows (Farrugia, 1997)'
_computing_publication_material 'WinGX publication routines (Farrugia, 1999)'
_computing_structure_refinement 'SHELXL-97 (Sheldrick, 2008)'
_computing_structure_solution 'SUPERFLIP (Palatinus & Chapuis, 2007)'
_diffrn_ambient_temperature 100(2)
_diffrn_measured_fraction_theta_full 1
_diffrn_measured_fraction_theta_max 1
_diffrn_measurement_device_type 'Bruker AXS SMART APEX CCD diffractometer'
_diffrn_measurement_method '\w scans'
_diffrn_radiation_monochromator graphite
_diffrn_radiation_probe x-ray
_diffrn_radiation_type MoK\a
_diffrn_radiation_wavelength 0.71073
_diffrn_reflns_av_R_equivalents 0.0261
_diffrn_reflns_av_unetI/netI 0.0221
_diffrn_reflns_limit_h_max 12
_diffrn_reflns_limit_h_min -12
_diffrn_reflns_limit_k_max 17
_diffrn_reflns_limit_k_min -17
_diffrn_reflns_limit_l_max 28
_diffrn_reflns_limit_l_min -28
_diffrn_reflns_number 25832
_diffrn_reflns_theta_full 28.28
_diffrn_reflns_theta_max 28.28
_diffrn_reflns_theta_min 1.92
_diffrn_standards_decay_% 0
_diffrn_standards_number 0
_exptl_absorpt_coefficient_mu 1.509
_exptl_absorpt_correction_T_max 1
_exptl_absorpt_correction_T_min 0.826
_exptl_absorpt_correction_type multi-scan
_exptl_absorpt_process_details 'Apex2 v2008.2-4 (Bruker, 2008)'
_exptl_crystal_colour black
_exptl_crystal_density_diffrn 1.464
_exptl_crystal_description block
_exptl_crystal_F_000 1168
_exptl_crystal_size_max 0.7
_exptl_crystal_size_mid 0.51
_exptl_crystal_size_min 0.43
_refine_diff_density_max 0.65
_refine_diff_density_min -0.485
_refine_diff_density_rms 0.068
_refine_ls_extinction_method none
_refine_ls_goodness_of_fit_ref 1.031
_refine_ls_hydrogen_treatment mixed
_refine_ls_matrix_type full
_refine_ls_number_parameters 346
_refine_ls_number_reflns 6349
_refine_ls_number_restraints 0
_refine_ls_restrained_S_all 1.031
_refine_ls_R_factor_all 0.0307
_refine_ls_R_factor_gt 0.0275
_refine_ls_shift/su_max 0
_refine_ls_shift/su_mean 0
_refine_ls_structure_factor_coef Fsqd
_refine_ls_weighting_details 'calc w=1/[\s^2^(Fo^2^)+(0.0447P)^2^+1.3175P] where P=(Fo^2^+2Fc^2^)/3'
_refine_ls_weighting_scheme calc
_refine_ls_wR_factor_gt 0.0757
_refine_ls_wR_factor_ref 0.0782
_reflns_number_gt 5751
_reflns_number_total 6349
_reflns_threshold_expression >2\s(I)
_cod_data_source_file jo201098c_si_001.cif
_cod_data_source_block 06mz203m
_cod_original_sg_symbol_H-M 'P 21/n'
_cod_database_code 4026499

loop_
_symmetry_equiv_pos_as_xyz
'x, y, z'
'-x+1/2, y+1/2, -z+1/2'
'-x, -y, -z'
'x-1/2, -y-1/2, z-1/2'

loop_
_atom_site_label
_atom_site_type_symbol
_atom_site_fract_x
_atom_site_fract_y
_atom_site_fract_z
_atom_site_U_iso_or_equiv
_atom_site_adp_type
_atom_site_occupancy
_atom_site_symmetry_multiplicity
_atom_site_calc_flag
_atom_site_refinement_flags
H23 H 0.059(2) 0.4833(15) 0.1065(10) 0.023(5) Uiso 1 1 d .
C22 C -0.03551(14) 0.29073(10) 0.03991(6) 0.0142(2) Uani 1 1 d .
H22 H 0.0351 0.3436 0.0389 0.017 Uiso 1 1 calc R
N23 N 0.10442(12) 0.45961(9) 0.14205(5) 0.0159(2) Uani 1 1 d .
Se24 Se 0.236487(14) 0.496384(9) 0.030684(6) 0.01496(6) Uani 1 1 d .
N25 N 0.15156(13) 0.39244(9) -0.06864(5) 0.0167(2) Uani 1 1 d .
C1 C -0.07020(14) 0.23341(10) -0.01567(6) 0.0143(2) Uani 1 1 d .
C2 C -0.17739(14) 0.14762(10) -0.01423(6) 0.0152(2) Uani 1 1 d .
O2 O -0.23102(12) 0.10442(8) -0.06136(5) 0.0217(2) Uani 1 1 d .
C3 C -0.21414(14) 0.10877(10) 0.05060(6) 0.0160(2) Uani 1 1 d .
C3A C -0.09273(16) 0.03539(12) 0.07634(7) 0.0218(3) Uani 1 1 d .
H3A1 H -0.1109 0.0122 0.1187 0.033 Uiso 1 1 calc R
H3A2 H -0.0011 0.0725 0.0781 0.033 Uiso 1 1 calc R
H3A3 H -0.089 -0.0251 0.0486 0.033 Uiso 1 1 calc R
O3 O -0.33992(11) 0.04968(8) 0.04713(5) 0.0216(2) Uani 1 1 d .
H3 H -0.4099 0.0876 0.035 0.032 Uiso 1 1 calc R
C4 C -0.21960(14) 0.19921(10) 0.09648(6) 0.0154(2) Uani 1 1 d .
O4 O -0.31480(11) 0.20576(8) 0.13173(5) 0.0213(2) Uani 1 1 d .
C5 C -0.09877(14) 0.27497(10) 0.09731(6) 0.0143(2) Uani 1 1 d .
C6 C -0.06361(15) 0.31770(11) 0.15766(6) 0.0161(2) Uani 1 1 d .
H6 H -0.1184 0.2901 0.1893 0.019 Uiso 1 1 calc R
C7 C 0.03568(15) 0.39242(10) 0.17981(6) 0.0159(2) Uani 1 1 d .
C8 C 0.09436(15) 0.41010(11) 0.24341(6) 0.0168(3) Uani 1 1 d .
C8A C 0.05381(16) 0.35267(11) 0.30043(6) 0.0193(3) Uani 1 1 d .
H8A1 H 0.1418 0.3351 0.3274 0.023 Uiso 1 1 calc R
H8A2 H 0.0061 0.2866 0.287 0.023 Uiso 1 1 calc R
C8B C -0.0461(2) 0.41542(14) 0.33905(8) 0.0312(4) Uani 1 1 d .
H8B1 H -0.0004 0.4816 0.3517 0.047 Uiso 1 1 calc R
H8B2 H -0.0659 0.3758 0.3766 0.047 Uiso 1 1 calc R
H8B3 H -0.1361 0.4291 0.3135 0.047 Uiso 1 1 calc R
C9 C 0.19754(16) 0.48713(11) 0.24181(7) 0.0177(3) Uani 1 1 d .
C9A C 0.29756(17) 0.52552(13) 0.29548(7) 0.0236(3) Uani 1 1 d .
H9A1 H 0.2783 0.4886 0.3341 0.035 Uiso 1 1 calc R
H9A2 H 0.2831 0.6003 0.3012 0.035 Uiso 1 1 calc R
H9A3 H 0.3967 0.5127 0.2862 0.035 Uiso 1 1 calc R
C10 C 0.20346(16) 0.51914(11) 0.17812(7) 0.0175(3) Uani 1 1 d .
C11 C 0.29793(15) 0.58878(11) 0.15251(7) 0.0191(3) Uani 1 1 d .
H11 H 0.3485 0.6363 0.1804 0.023 Uiso 1 1 calc R
C12 C 0.32278(15) 0.59323(10) 0.08929(7) 0.0176(3) Uani 1 1 d .
C13 C 0.41551(15) 0.66027(11) 0.05868(7) 0.0194(3) Uani 1 1 d .
H13 H 0.4685 0.7142 0.0804 0.023 Uiso 1 1 calc R
C14 C 0.42352(15) 0.64211(11) -0.00436(7) 0.0189(3) Uani 1 1 d .
H14 H 0.4829 0.6827 -0.0289 0.023 Uiso 1 1 calc R
C15 C 0.33799(14) 0.55915(10) -0.03103(6) 0.0166(3) Uani 1 1 d .
C16 C 0.32451(15) 0.52203(11) -0.09199(7) 0.0175(3) Uani 1 1 d .
H16 H 0.377 0.5548 -0.1227 0.021 Uiso 1 1 calc R
C17 C 0.23547(15) 0.43722(11) -0.11001(6) 0.0172(3) Uani 1 1 d .
C18 C 0.22176(15) 0.38374(11) -0.17055(6) 0.0181(3) Uani 1 1 d .
C18A C 0.29900(17) 0.41399(12) -0.22658(7) 0.0226(3) Uani 1 1 d .
H18A H 0.3991 0.3913 -0.2202 0.034 Uiso 1 1 calc R
H18B H 0.2955 0.4897 -0.2318 0.034 Uiso 1 1 calc R
H18C H 0.253 0.3806 -0.2644 0.034 Uiso 1 1 calc R
C19 C 0.13005(15) 0.30289(11) -0.16407(6) 0.0179(3) Uani 1 1 d .
C19A C 0.08539(16) 0.22075(12) -0.21222(7) 0.0218(3) Uani 1 1 d .
H19A H 0.0726 0.1539 -0.1902 0.026 Uiso 1 1 calc R
H19B H 0.1632 0.2112 -0.2404 0.026 Uiso 1 1 calc R
C19B C -0.05305(18) 0.24689(14) -0.25216(8) 0.0294(3) Uani 1 1 d .
H19C H -0.1315 0.2538 -0.2248 0.044 Uiso 1 1 calc R
H19D H -0.0754 0.1911 -0.2828 0.044 Uiso 1 1 calc R
H19E H -0.0411 0.3126 -0.2745 0.044 Uiso 1 1 calc R
C20 C 0.08467(15) 0.31046(11) -0.09946(6) 0.0164(3) Uani 1 1 d .
C21 C -0.01371(14) 0.24346(10) -0.07505(6) 0.0162(3) Uani 1 1 d .
H21 H -0.0513 0.1934 -0.1048 0.019 Uiso 1 1 calc R
C1S C 0.3182(2) 0.16617(15) 0.05587(9) 0.0363(4) Uani 1 1 d .
H1S1 H 0.3759 0.1945 0.0924 0.055 Uiso 1 1 calc R
H1S2 H 0.2643 0.1056 0.0688 0.055 Uiso 1 1 calc R
H1S3 H 0.2513 0.2195 0.0385 0.055 Uiso 1 1 calc R
O1S O 0.40946(13) 0.13569(9) 0.00945(6) 0.0320(3) Uani 1 1 d .
H1S H 0.3758 0.0825 -0.0094 0.048 Uiso 1 1 calc R

loop_
_atom_site_aniso_label
_atom_site_aniso_U_11
_atom_site_aniso_U_22
_atom_site_aniso_U_33
_atom_site_aniso_U_23
_atom_site_aniso_U_13
_atom_site_aniso_U_12
C22 0.0150(6) 0.0135(6) 0.0142(6) 0.0009(5) 0.0008(5) -0.0009(5)
N23 0.0177(5) 0.0166(5) 0.0129(5) -0.0008(4) -0.0014(4) -0.0029(4)
Se24 0.01673(9) 0.01346(8) 0.01478(8) -0.00029(4) 0.00190(6) -0.00299(4)
N25 0.0188(5) 0.0166(5) 0.0151(5) 0.0006(4) 0.0030(4) -0.0019(4)
C1 0.0150(6) 0.0130(6) 0.0147(6) 0.0017(4) 0.0004(5) -0.0004(5)
C2 0.0153(6) 0.0143(6) 0.0159(6) 0.0003(5) 0.0008(5) 0.0004(5)
O2 0.0257(5) 0.0221(5) 0.0169(5) -0.0028(4) -0.0006(4) -0.0073(4)
C3 0.0169(6) 0.0146(6) 0.0164(6) 0.0006(5) 0.0013(5) -0.0029(5)
C3A 0.0249(7) 0.0180(7) 0.0223(7) 0.0044(5) 0.0011(5) 0.0026(6)
O3 0.0204(5) 0.0207(5) 0.0240(5) -0.0018(4) 0.0033(4) -0.0079(4)
C4 0.0174(6) 0.0160(6) 0.0125(5) 0.0021(5) -0.0007(5) -0.0008(5)
O4 0.0208(5) 0.0249(5) 0.0187(5) -0.0010(4) 0.0051(4) -0.0042(4)
C5 0.0151(6) 0.0140(6) 0.0139(6) 0.0006(5) 0.0009(5) -0.0001(5)
C6 0.0187(6) 0.0170(6) 0.0128(6) 0.0009(5) 0.0018(5) 0.0006(5)
C7 0.0186(6) 0.0161(6) 0.0130(5) -0.0002(5) 0.0010(5) 0.0021(5)
C8 0.0210(6) 0.0158(6) 0.0133(6) -0.0014(5) -0.0008(5) 0.0026(5)
C8A 0.0252(7) 0.0187(6) 0.0135(6) 0.0004(5) -0.0007(5) 0.0009(5)
C8B 0.0383(9) 0.0320(8) 0.0249(7) 0.0062(6) 0.0118(7) 0.0100(7)
C9 0.0212(7) 0.0172(6) 0.0143(6) -0.0013(5) -0.0014(5) 0.0016(5)
C9A 0.0278(8) 0.0249(7) 0.0168(6) -0.0019(6) -0.0053(6) -0.0035(6)
C10 0.0197(7) 0.0166(6) 0.0154(6) -0.0029(5) -0.0031(5) 0.0001(5)
C11 0.0202(6) 0.0156(6) 0.0206(6) -0.0024(5) -0.0031(5) -0.0016(5)
C12 0.0172(6) 0.0140(6) 0.0210(6) -0.0019(5) -0.0016(5) -0.0008(5)
C13 0.0180(6) 0.0149(6) 0.0248(7) -0.0006(5) -0.0014(5) -0.0022(5)
C14 0.0174(6) 0.0151(6) 0.0242(7) 0.0034(5) 0.0021(5) -0.0013(5)
C15 0.0157(6) 0.0146(6) 0.0198(6) 0.0033(5) 0.0027(5) 0.0001(5)
C16 0.0166(6) 0.0175(6) 0.0188(6) 0.0036(5) 0.0044(5) 0.0013(5)
C17 0.0189(6) 0.0169(6) 0.0161(6) 0.0026(5) 0.0039(5) 0.0021(5)
C18 0.0199(6) 0.0198(6) 0.0149(6) 0.0017(5) 0.0032(5) 0.0028(5)
C18A 0.0259(7) 0.0245(7) 0.0183(6) 0.0021(5) 0.0071(5) -0.0007(6)
C19 0.0211(6) 0.0191(6) 0.0139(6) 0.0004(5) 0.0033(5) 0.0011(5)
C19A 0.0283(7) 0.0200(7) 0.0177(6) -0.0018(5) 0.0051(5) -0.0014(6)
C19B 0.0297(8) 0.0320(8) 0.0259(7) -0.0054(6) -0.0009(6) -0.0033(7)
C20 0.0195(6) 0.0169(6) 0.0129(6) 0.0006(5) 0.0019(5) 0.0010(5)
C21 0.0189(6) 0.0153(6) 0.0144(6) -0.0007(5) 0.0009(5) -0.0003(5)
C1S 0.0299(9) 0.0336(9) 0.0468(10) -0.0044(8) 0.0108(8) -0.0069(7)
O1S 0.0264(6) 0.0252(6) 0.0447(7) -0.0087(5) 0.0049(5) -0.0049(5)

loop_
_atom_type_symbol
_atom_type_description
_atom_type_scat_dispersion_real
_atom_type_scat_dispersion_imag
_atom_type_scat_source
C C 0.0033 0.0016 'International Tables Vol C Tables 4.2.6.8 and 6.1.1.4'
H H 0 0 'International Tables Vol C Tables 4.2.6.8 and 6.1.1.4'
N N 0.0061 0.0033 'International Tables Vol C Tables 4.2.6.8 and 6.1.1.4'
O O 0.0106 0.006 'International Tables Vol C Tables 4.2.6.8 and 6.1.1.4'
Se Se -0.0929 2.2259 'International Tables Vol C Tables 4.2.6.8 and 6.1.1.4'

loop_
_geom_angle_atom_site_label_1
_geom_angle_atom_site_label_2
_geom_angle_atom_site_label_3
_geom_angle
C1 C22 C5 124.53(12)
C1 C22 H22 117.7
C5 C22 H22 117.7
C7 N23 C10 110.29(11)
C7 N23 H23 120.0(13)
C10 N23 H23 122.1(12)
C15 Se24 C12 88.06(6)
C17 N25 C20 106.40(11)
C22 C1 C21 128.71(12)
C22 C1 C2 118.44(11)
C21 C1 C2 112.83(11)
O2 C2 C1 123.42(12)
O2 C2 C3 119.03(12)
C1 C2 C3 117.45(11)
O3 C3 C4 111.98(11)
O3 C3 C2 112.41(11)
C4 C3 C2 110.61(11)
O3 C3 C3A 106.24(11)
C4 C3 C3A 107.59(11)
C2 C3 C3A 107.70(11)
C3 C3A H3A1 109.5
C3 C3A H3A2 109.5
H3A1 C3A H3A2 109.5
C3 C3A H3A3 109.5
H3A1 C3A H3A3 109.5
H3A2 C3A H3A3 109.5
C3 O3 H3 109.5
O4 C4 C5 122.87(12)
O4 C4 C3 121.03(12)
C5 C4 C3 116.04(11)
C6 C5 C22 130.38(12)
C6 C5 C4 112.52(11)
C22 C5 C4 117.07(11)
C7 C6 C5 132.49(13)
C7 C6 H6 113.8
C5 C6 H6 113.8
N23 C7 C6 124.53(12)
N23 C7 C8 106.95(11)
C6 C7 C8 128.36(12)
C9 C8 C7 107.55(12)
C9 C8 C8A 126.67(12)
C7 C8 C8A 125.74(12)
C8 C8A C8B 112.71(12)
C8 C8A H8A1 109
C8B C8A H8A1 109
C8 C8A H8A2 109
C8B C8A H8A2 109
H8A1 C8A H8A2 107.8
C8A C8B H8B1 109.5
C8A C8B H8B2 109.5
H8B1 C8B H8B2 109.5
C8A C8B H8B3 109.5
H8B1 C8B H8B3 109.5
H8B2 C8B H8B3 109.5
C8 C9 C10 108.27(12)
C8 C9 C9A 127.47(13)
C10 C9 C9A 124.04(14)
C9 C9A H9A1 109.5
C9 C9A H9A2 109.5
H9A1 C9A H9A2 109.5
C9 C9A H9A3 109.5
H9A1 C9A H9A3 109.5
H9A2 C9A H9A3 109.5
N23 C10 C11 123.53(13)
N23 C10 C9 106.93(12)
C11 C10 C9 129.25(13)
C12 C11 C10 124.60(13)
C12 C11 H11 117.7
C10 C11 H11 117.7
C11 C12 C13 129.06(13)
C11 C12 Se24 121.03(10)
C13 C12 Se24 109.81(10)
C14 C13 C12 115.64(13)
C14 C13 H13 122.2
C12 C13 H13 122.2
C13 C14 C15 116.29(12)
C13 C14 H14 121.9
C15 C14 H14 121.9
C16 C15 C14 129.70(13)
C16 C15 Se24 120.11(10)
C14 C15 Se24 110.19(10)
C15 C16 C17 122.01(13)
C15 C16 H16 119
C17 C16 H16 119
N25 C17 C16 120.93(12)
N25 C17 C18 111.23(12)
C16 C17 C18 127.80(13)
C19 C18 C17 106.19(12)
C19 C18 C18A 129.02(13)
C17 C18 C18A 124.77(13)
C18 C18A H18A 109.5
C18 C18A H18B 109.5
H18A C18A H18B 109.5
C18 C18A H18C 109.5
H18A C18A H18C 109.5
H18B C18A H18C 109.5
C18 C19 C20 106.13(12)
C18 C19 C19A 127.33(12)
C20 C19 C19A 126.54(12)
C19 C19A C19B 113.54(13)
C19 C19A H19A 108.9
C19B C19A H19A 108.9
C19 C19A H19B 108.9
C19B C19A H19B 108.9
H19A C19A H19B 107.7
C19A C19B H19C 109.5
C19A C19B H19D 109.5
H19C C19B H19D 109.5
C19A C19B H19E 109.5
H19C C19B H19E 109.5
H19D C19B H19E 109.5
N25 C20 C21 126.04(12)
N25 C20 C19 110.01(12)
C21 C20 C19 123.94(12)
C20 C21 C1 134.24(12)
C20 C21 H21 112.9
C1 C21 H21 112.9
O1S C1S H1S1 109.5
O1S C1S H1S2 109.5
H1S1 C1S H1S2 109.5
O1S C1S H1S3 109.5
H1S1 C1S H1S3 109.5
H1S2 C1S H1S3 109.5
C1S O1S H1S 109.5

loop_
_geom_bond_atom_site_label_1
_geom_bond_atom_site_label_2
_geom_bond_distance
C22 C1 1.4091(18)
C22 C5 1.4183(17)
C22 H22 0.95
N23 C7 1.3769(17)
N23 C10 1.3843(18)
N23 H23 0.89(2)
Se24 C15 1.8699(13)
Se24 C12 1.8951(13)
N25 C17 1.3578(17)
N25 C20 1.3652(18)
C1 C21 1.4182(18)
C1 C2 1.4934(18)
C2 O2 1.2181(17)
C2 C3 1.5353(18)
C3 O3 1.3987(16)
C3 C4 1.5225(18)
C3 C3A 1.5422(19)
C3A H3A1 0.98
C3A H3A2 0.98
C3A H3A3 0.98
O3 H3 0.84
C4 O4 1.2168(17)
C4 C5 1.4921(18)
C5 C6 1.4113(18)
C6 C7 1.3914(19)
C6 H6 0.95
C7 C8 1.4369(18)
C8 C9 1.386(2)
C8 C8A 1.4977(19)
C8A C8B 1.528(2)
C8A H8A1 0.99
C8A H8A2 0.99
C8B H8B1 0.98
C8B H8B2 0.98
C8B H8B3 0.98
C9 C10 1.424(2)
C9 C9A 1.499(2)
C9A H9A1 0.98
C9A H9A2 0.98
C9A H9A3 0.98
C10 C11 1.401(2)
C11 C12 1.387(2)
C11 H11 0.95
C12 C13 1.4208(19)
C13 C14 1.372(2)
C13 H13 0.95
C14 C15 1.4229(19)
C14 H14 0.95
C15 C16 1.380(2)
C16 C17 1.406(2)
C16 H16 0.95
C17 C18 1.4577(19)
C18 C19 1.363(2)
C18 C18A 1.4989(19)
C18A H18A 0.98
C18A H18B 0.98
C18A H18C 0.98
C19 C20 1.4781(18)
C19 C19A 1.5064(19)
C19A C19B 1.527(2)
C19A H19A 0.99
C19A H19B 0.99
C19B H19C 0.98
C19B H19D 0.98
C19B H19E 0.98
C20 C21 1.3938(19)
C21 H21 0.95
C1S O1S 1.417(2)
C1S H1S1 0.98
C1S H1S2 0.98
C1S H1S3 0.98
O1S H1S 0.84

loop_
_geom_hbond_atom_site_label_D
_geom_hbond_atom_site_label_H
_geom_hbond_atom_site_label_A
_geom_hbond_distance_DH
_geom_hbond_distance_HA
_geom_hbond_distance_DA
_geom_hbond_angle_DHA
_geom_hbond_site_symmetry_A
O3 H3 O1S 0.84 1.84 2.6574(17) 163.8 1_455
O1S H1S O3 0.84 1.9 2.7239(16) 167.5 3

loop_
_geom_torsion_atom_site_label_1
_geom_torsion_atom_site_label_2
_geom_torsion_atom_site_label_3
_geom_torsion_atom_site_label_4
_geom_torsion
C5 C22 C1 C21 179.77(13)
C5 C22 C1 C2 -2.1(2)
C22 C1 C2 O2 168.24(13)
C21 C1 C2 O2 -13.30(19)
C22 C1 C2 C3 -15.32(18)
C21 C1 C2 C3 163.14(11)
O2 C2 C3 O3 -19.28(18)
C1 C2 C3 O3 164.12(11)
O2 C2 C3 C4 -145.27(13)
C1 C2 C3 C4 38.13(16)
O2 C2 C3 C3A 97.41(15)
C1 C2 C3 C3A -79.19(14)
O3 C3 C4 O4 10.45(18)
C2 C3 C4 O4 136.69(13)
C3A C3 C4 O4 -105.93(14)
O3 C3 C4 C5 -172.27(11)
C2 C3 C4 C5 -46.04(15)
C3A C3 C4 C5 71.35(14)
C1 C22 C5 C6 171.95(14)
C1 C22 C5 C4 -5.95(19)
O4 C4 C5 C6 30.21(18)
C3 C4 C5 C6 -147.00(12)
O4 C4 C5 C22 -151.52(13)
C3 C4 C5 C22 31.26(17)
C22 C5 C6 C7 4.7(3)
C4 C5 C6 C7 -177.30(14)
C10 N23 C7 C6 -175.87(13)
C10 N23 C7 C8 -0.07(15)
C5 C6 C7 N23 15.0(2)
C5 C6 C7 C8 -159.87(15)
N23 C7 C8 C9 -0.39(15)
C6 C7 C8 C9 175.20(14)
N23 C7 C8 C8A -178.57(13)
C6 C7 C8 C8A -3.0(2)
C9 C8 C8A C8B 79.59(19)
C7 C8 C8A C8B -102.57(17)
C7 C8 C9 C10 0.69(16)
C8A C8 C9 C10 178.85(13)
C7 C8 C9 C9A -173.98(14)
C8A C8 C9 C9A 4.2(2)
C7 N23 C10 C11 174.82(13)
C7 N23 C10 C9 0.49(16)
C8 C9 C10 N23 -0.74(16)
C9A C9 C10 N23 174.17(14)
C8 C9 C10 C11 -174.63(15)
C9A C9 C10 C11 0.3(2)
N23 C10 C11 C12 -12.3(2)
C9 C10 C11 C12 160.64(15)
C10 C11 C12 C13 179.99(14)
C10 C11 C12 Se24 -3.9(2)
C15 Se24 C12 C11 -176.90(12)
C15 Se24 C12 C13 -0.13(10)
C11 C12 C13 C14 176.40(14)
Se24 C12 C13 C14 -0.02(16)
C12 C13 C14 C15 0.24(19)
C13 C14 C15 C16 -179.30(14)
C13 C14 C15 Se24 -0.34(16)
C12 Se24 C15 C16 179.33(12)
C12 Se24 C15 C14 0.26(10)
C14 C15 C16 C17 178.98(14)
Se24 C15 C16 C17 0.11(19)
C20 N25 C17 C16 -177.21(13)
C20 N25 C17 C18 0.87(15)
C15 C16 C17 N25 4.3(2)
C15 C16 C17 C18 -173.44(14)
N25 C17 C18 C19 -1.83(16)
C16 C17 C18 C19 176.08(14)
N25 C17 C18 C18A 179.52(13)
C16 C17 C18 C18A -2.6(2)
C17 C18 C19 C20 1.91(15)
C18A C18 C19 C20 -179.51(14)
C17 C18 C19 C19A -177.02(13)
C18A C18 C19 C19A 1.6(2)
C18 C19 C19A C19B -93.68(18)
C20 C19 C19A C19B 87.60(17)
C17 N25 C20 C21 -178.83(13)
C17 N25 C20 C19 0.36(15)
C18 C19 C20 N25 -1.51(16)
C19A C19 C20 N25 177.44(13)
C18 C19 C20 C21 177.71(13)
C19A C19 C20 C21 -3.3(2)
N25 C20 C21 C1 -2.8(3)
C19 C20 C21 C1 178.09(14)
C22 C1 C21 C20 -2.7(3)
C2 C1 C21 C20 179.01(15)
